data_4078676
loop_
_publ_author_name
'Blackburn, Octavia A.'
'Coe, Benjamin J.'
'Helliwell, Madeleine'
'Raftery, James'

_publ_section_title
;
 Syntheses, Structures, and Electronic and Optical Properties of
 Platinum(II) Complexes of 1,3-Bis(imino)benzene-Derived Pincer Ligands
;
_journal_issue 15
_journal_name_full Organometallics
_journal_page_first 5307
_journal_paper_doi 10.1021/om3003152
_journal_volume 31
_journal_year 2012
_chemical_formula_sum 'C18 H17 Cl N2 Pt'
_chemical_formula_weight 491.88
_space_group_IT_number 92
_symmetry_cell_setting tetragonal
_symmetry_space_group_name_Hall 'P 4abw 2nw'
_symmetry_space_group_name_H-M 'P 41 21 2'
_atom_sites_solution_hydrogens geom
_atom_sites_solution_primary direct
_atom_sites_solution_secondary difmap
_audit_creation_method SHELXL-97
_cell_angle_alpha 90.00
_cell_angle_beta 90.00
_cell_angle_gamma 90.00
_cell_formula_units_Z 8
_cell_length_a 10.0609(13)
_cell_length_b 10.0609(13)
_cell_length_c 31.897(6)
_cell_measurement_reflns_used 997
_cell_measurement_temperature 100(2)
_cell_measurement_theta_max 23.47
_cell_measurement_theta_min 2.55
_cell_volume 3228.7(8)
_computing_cell_refinement 'Bruker SMART'
_computing_data_collection 'Bruker SMART'
_computing_data_reduction 'Bruker SAINT'
_computing_molecular_graphics 'Bruker SHELXTL'
_computing_publication_material 'Bruker SHELXTL'
_computing_structure_refinement 'SHELXL-97 (Sheldrick, 1997)'
_computing_structure_solution 'SHELXS-97 (Sheldrick, 1990)'
_diffrn_ambient_temperature 100(2)
_diffrn_measured_fraction_theta_full 0.998
_diffrn_measured_fraction_theta_max 0.998
_diffrn_measurement_device_type 'CCD area detector'
_diffrn_measurement_method 'phi and omega scans'
_diffrn_radiation_monochromator graphite
_diffrn_radiation_source 'fine-focus sealed tube'
_diffrn_radiation_type MoK\a
_diffrn_radiation_wavelength 0.71073
_diffrn_reflns_av_R_equivalents 0.0591
_diffrn_reflns_av_sigmaI/netI 0.0459
_diffrn_reflns_limit_h_max 9
_diffrn_reflns_limit_h_min -12
_diffrn_reflns_limit_k_max 10
_diffrn_reflns_limit_k_min -12
_diffrn_reflns_limit_l_max 38
_diffrn_reflns_limit_l_min -39
_diffrn_reflns_number 18629
_diffrn_reflns_theta_full 26.41
_diffrn_reflns_theta_max 26.41
_diffrn_reflns_theta_min 2.12
_exptl_absorpt_coefficient_mu 8.854
_exptl_absorpt_correction_T_max 1.000
_exptl_absorpt_correction_T_min 0.537
_exptl_absorpt_correction_type multi-scan
_exptl_absorpt_process_details SADABS
_exptl_crystal_colour orange
_exptl_crystal_density_diffrn 2.024
_exptl_crystal_density_method 'not measured'
_exptl_crystal_description prismatic
_exptl_crystal_F_000 1872
_exptl_crystal_size_max 0.30
_exptl_crystal_size_mid 0.20
_exptl_crystal_size_min 0.20
_refine_diff_density_max 1.068
_refine_diff_density_min -1.112
_refine_diff_density_rms 0.133
_refine_ls_abs_structure_details 'Flack H D (1983), Acta Cryst. A39, 876-881'
_refine_ls_abs_structure_Flack 0.005(15)
_refine_ls_extinction_method none
_refine_ls_goodness_of_fit_ref 1.165
_refine_ls_hydrogen_treatment constr
_refine_ls_matrix_type full
_refine_ls_number_parameters 220
_refine_ls_number_reflns 3315
_refine_ls_number_restraints 54
_refine_ls_restrained_S_all 1.159
_refine_ls_R_factor_all 0.0410
_refine_ls_R_factor_gt 0.0341
_refine_ls_shift/su_max 0.003
_refine_ls_shift/su_mean 0.000
_refine_ls_structure_factor_coef Fsqd
_refine_ls_weighting_details 'calc w=1/[\s^2^(Fo^2^)+(0.0171P)^2^+3.3693P] where P=(Fo^2^+2Fc^2^)/3'
_refine_ls_weighting_scheme calc
_refine_ls_wR_factor_gt 0.0646
_refine_ls_wR_factor_ref 0.0661
_reflns_number_gt 2982
_reflns_number_total 3315
_reflns_threshold_expression >2sigma(I)
_cod_data_source_file om3003152_si_001.cif
_cod_data_source_block 14
_cod_depositor_comments
;
The following automatic conversions were performed:

'_symmetry_cell_setting' value 'Tetragonal' changed to 'tetragonal'
according to /home/saulius/struct/CIF-dictionaries/cif_core.dic
dictionary named 'cif_core.dic' version 2.4.2 from 2011-04-26.

Automatic conversion script
Id: cif_fix_values 1891 2012-01-12 08:04:46Z andrius 
;
_cod_original_cell_volume 3228.6(8)
_cod_original_sg_symbol_H-M P4(1)2(1)2
_cod_database_code 4078676

loop_
_symmetry_equiv_pos_as_xyz
'x, y, z'
'-x, -y, z+1/2'
'-y+1/2, x+1/2, z+1/4'
'y+1/2, -x+1/2, z+3/4'
'-x+1/2, y+1/2, -z+1/4'
'x+1/2, -y+1/2, -z+3/4'
'y, x, -z'
'-y, -x, -z+1/2'

loop_
_atom_site_label
_atom_site_type_symbol
_atom_site_fract_x
_atom_site_fract_y
_atom_site_fract_z
_atom_site_U_iso_or_equiv
_atom_site_adp_type
_atom_site_occupancy
_atom_site_symmetry_multiplicity
_atom_site_calc_flag
_atom_site_refinement_flags
_atom_site_disorder_assembly
_atom_site_disorder_group
Pt1 Pt 0.71482(3) 0.53453(3) 0.777651(9) 0.03066(9) Uani 1 1 d . . .
Cl1 Cl 0.7330(2) 0.7362(2) 0.73833(7) 0.0456(5) Uani 1 1 d . . .
N1 N 0.5289(7) 0.5555(6) 0.8029(2) 0.0361(15) Uani 1 1 d . . .
N2 N 0.8935(7) 0.4501(7) 0.7637(2) 0.0395(16) Uani 1 1 d . . .
C1 C 0.4900(9) 0.4540(9) 0.8241(3) 0.046(2) Uani 1 1 d . . .
H1 H 0.4041 0.4521 0.8364 0.055 Uiso 1 1 calc R . .
C2 C 0.5786(9) 0.3444(9) 0.8286(3) 0.046(2) Uani 1 1 d . . .
C3 C 0.6983(9) 0.3716(8) 0.8065(3) 0.039(2) Uani 1 1 d . . .
C4 C 0.8010(10) 0.2794(10) 0.8047(3) 0.047(2) Uani 1 1 d . . .
C5 C 0.7843(13) 0.1572(9) 0.8255(3) 0.069(3) Uani 1 1 d . A .
H5 H 0.8531 0.0927 0.8245 0.083 Uiso 1 1 calc R . .
C6 C 0.6676(13) 0.1297(11) 0.8475(4) 0.079(4) Uani 1 1 d . . .
C7 C 0.5659(11) 0.2232(11) 0.8486(3) 0.065(3) Uani 1 1 d . A .
H7 H 0.4864 0.2035 0.8634 0.079 Uiso 1 1 calc R . .
C8 C 0.9070(10) 0.3327(9) 0.7795(3) 0.055(2) Uani 1 1 d . . .
H8 H 0.9854 0.2824 0.7745 0.066 Uiso 1 1 calc R . .
C9 C 0.6238(17) 0.0122(18) 0.8745(5) 0.043(3) Uani 0.590(15) 1 d PU A 1
H9 H 0.5589 0.0235 0.8959 0.052 Uiso 0.590(15) 1 calc PR A 1
C10 C 0.6785(18) -0.1064(16) 0.8675(5) 0.045(3) Uani 0.590(15) 1 d PU A 1
H10 H 0.7447 -0.1176 0.8466 0.055 Uiso 0.590(15) 1 calc PR A 1
C9B C 0.692(2) -0.021(2) 0.8565(7) 0.043(3) Uani 0.410(15) 1 d PU A 2
H9B H 0.7641 -0.0696 0.8450 0.052 Uiso 0.410(15) 1 calc PR A 2
C10B C 0.606(3) -0.073(3) 0.8806(8) 0.045(3) Uani 0.410(15) 1 d PU A 2
H10B H 0.5307 -0.0248 0.8902 0.054 Uiso 0.410(15) 1 calc PR A 2
C11 C 0.6328(10) -0.2223(10) 0.8937(3) 0.052(2) Uani 1 1 d U . .
C12 C 0.7170(11) -0.3242(12) 0.8840(3) 0.062(3) Uani 1 1 d . A .
H12 H 0.7812 -0.3121 0.8625 0.074 Uiso 1 1 calc R . .
C13 C 0.7109(9) -0.4440(9) 0.9048(3) 0.051(2) Uani 1 1 d . . .
H13 H 0.7704 -0.5138 0.8977 0.061 Uiso 1 1 calc R A .
C14 C 0.6181(10) -0.4615(10) 0.9358(2) 0.049(2) Uani 1 1 d . A .
H14 H 0.6135 -0.5432 0.9507 0.058 Uiso 1 1 calc R . .
C15 C 0.5326(10) -0.3608(9) 0.9451(3) 0.048(2) Uani 1 1 d . . .
H15 H 0.4669 -0.3730 0.9662 0.058 Uiso 1 1 calc R A .
C16 C 0.5408(9) -0.2424(8) 0.9244(3) 0.049(2) Uani 1 1 d . A .
H16 H 0.4811 -0.1727 0.9315 0.059 Uiso 1 1 calc R . .
C17 C 0.4452(8) 0.6721(8) 0.7981(3) 0.045(2) Uani 1 1 d . . .
H17A H 0.3539 0.6501 0.8063 0.068 Uiso 1 1 calc R . .
H17B H 0.4464 0.7011 0.7688 0.068 Uiso 1 1 calc R . .
H17C H 0.4787 0.7438 0.8161 0.068 Uiso 1 1 calc R . .
C18 C 0.9942(9) 0.5085(10) 0.7376(3) 0.053(3) Uani 1 1 d . . .
H18A H 1.0259 0.5911 0.7505 0.079 Uiso 1 1 calc R . .
H18B H 0.9569 0.5280 0.7099 0.079 Uiso 1 1 calc R . .
H18C H 1.0686 0.4463 0.7346 0.079 Uiso 1 1 calc R . .

loop_
_atom_site_aniso_label
_atom_site_aniso_U_11
_atom_site_aniso_U_22
_atom_site_aniso_U_33
_atom_site_aniso_U_23
_atom_site_aniso_U_13
_atom_site_aniso_U_12
Pt1 0.02776(17) 0.02790(17) 0.03633(13) -0.00620(13) 0.00129(13) 0.00380(13)
Cl1 0.0372(12) 0.0329(12) 0.0668(13) 0.0059(9) 0.0103(10) 0.0064(9)
N1 0.029(4) 0.035(4) 0.044(4) -0.010(3) 0.000(3) -0.005(3)
N2 0.030(4) 0.037(4) 0.052(4) -0.003(3) 0.003(3) 0.009(3)
C1 0.053(6) 0.041(5) 0.045(5) -0.010(4) -0.002(4) -0.015(5)
C2 0.050(6) 0.046(6) 0.041(4) -0.005(4) -0.009(4) -0.019(4)
C3 0.044(5) 0.029(5) 0.045(5) -0.008(4) -0.019(4) -0.001(4)
C4 0.056(6) 0.037(5) 0.049(5) -0.006(4) -0.024(5) 0.008(5)
C5 0.082(8) 0.028(5) 0.098(8) 0.001(5) -0.060(8) -0.007(6)
C6 0.093(10) 0.049(7) 0.097(9) 0.018(6) -0.063(8) -0.039(7)
C7 0.071(8) 0.063(7) 0.062(6) 0.017(5) -0.021(5) -0.037(6)
C8 0.048(6) 0.051(6) 0.066(6) -0.015(5) -0.018(5) 0.025(4)
C9 0.050(7) 0.039(5) 0.040(6) -0.003(5) 0.006(5) -0.002(6)
C10 0.056(7) 0.036(6) 0.045(6) -0.002(5) -0.007(5) -0.003(5)
C9B 0.050(7) 0.036(7) 0.043(7) -0.003(6) 0.000(5) -0.001(7)
C10B 0.055(7) 0.038(6) 0.042(6) -0.003(6) -0.002(5) -0.007(6)
C11 0.073(6) 0.041(4) 0.042(4) 0.002(4) -0.023(4) -0.015(5)
C12 0.058(7) 0.092(9) 0.034(5) -0.006(5) -0.006(5) -0.034(7)
C13 0.043(6) 0.048(6) 0.063(5) -0.014(5) -0.014(5) 0.003(5)
C14 0.061(6) 0.044(5) 0.041(5) 0.017(4) -0.017(4) -0.005(5)
C15 0.044(5) 0.060(6) 0.041(5) 0.004(4) -0.005(4) 0.000(5)
C16 0.062(6) 0.037(5) 0.048(5) -0.011(4) -0.030(5) 0.018(4)
C17 0.024(5) 0.058(6) 0.054(5) -0.022(4) 0.000(4) 0.005(4)
C18 0.041(6) 0.064(7) 0.052(5) -0.018(5) -0.002(4) 0.006(5)

loop_
_atom_type_symbol
_atom_type_description
_atom_type_scat_dispersion_real
_atom_type_scat_dispersion_imag
_atom_type_scat_source
C C 0.0033 0.0016 'International Tables Vol C Tables 4.2.6.8 and 6.1.1.4'
H H 0.0000 0.0000 'International Tables Vol C Tables 4.2.6.8 and 6.1.1.4'
N N 0.0061 0.0033 'International Tables Vol C Tables 4.2.6.8 and 6.1.1.4'
Cl Cl 0.1484 0.1585 'International Tables Vol C Tables 4.2.6.8 and 6.1.1.4'
Pt Pt -1.7033 8.3905 'International Tables Vol C Tables 4.2.6.8 and 6.1.1.4'

loop_
_geom_angle_atom_site_label_1
_geom_angle_atom_site_label_2
_geom_angle_atom_site_label_3
_geom_angle
C3 Pt1 N2 79.8(3)
C3 Pt1 N1 79.4(3)
N2 Pt1 N1 159.2(3)
C3 Pt1 Cl1 177.5(2)
N2 Pt1 Cl1 99.9(2)
N1 Pt1 Cl1 100.9(2)
C1 N1 C17 121.3(8)
C1 N1 Pt1 113.8(6)
C17 N1 Pt1 124.9(5)
C8 N2 C18 121.7(8)
C8 N2 Pt1 112.9(6)
C18 N2 Pt1 125.3(6)
N1 C1 C2 118.5(9)
N1 C1 H1 120.8
C2 C1 H1 120.8
C7 C2 C3 118.5(10)
C7 C2 C1 132.2(9)
C3 C2 C1 109.3(8)
C4 C3 C2 121.5(9)
C4 C3 Pt1 119.6(8)
C2 C3 Pt1 118.9(7)
C3 C4 C5 118.3(10)
C3 C4 C8 109.1(9)
C5 C4 C8 132.6(10)
C6 C5 C4 120.7(11)
C6 C5 H5 119.6
C4 C5 H5 119.6
C7 C6 C5 119.9(10)
C7 C6 C9 107.2(13)
C5 C6 C9 132.8(12)
C7 C6 C9B 140.0(14)
C5 C6 C9B 98.9(13)
C9 C6 C9B 35.9(9)
C2 C7 C6 121.1(10)
C2 C7 H7 119.5
C6 C7 H7 119.5
N2 C8 C4 118.6(8)
N2 C8 H8 120.7
C4 C8 H8 120.7
C10 C9 C6 118.6(16)
C10 C9 H9 120.7
C6 C9 H9 120.7
C9 C10 C11 118.3(17)
C9 C10 H10 120.9
C11 C10 H10 120.9
C10B C9B C6 114(2)
C10B C9B H9B 123.1
C6 C9B H9B 123.1
C9B C10B C11 116(3)
C9B C10B H10B 122.1
C11 C10B H10B 122.1
C16 C11 C12 118.3(9)
C16 C11 C10 136.1(12)
C12 C11 C10 105.4(11)
C16 C11 C10B 102.4(14)
C12 C11 C10B 139.3(14)
C10 C11 C10B 34.0(10)
C13 C12 C11 121.4(10)
C13 C12 H12 119.3
C11 C12 H12 119.3
C12 C13 C14 119.3(9)
C12 C13 H13 120.4
C14 C13 H13 120.4
C15 C14 C13 119.4(9)
C15 C14 H14 120.3
C13 C14 H14 120.3
C14 C15 C16 120.4(9)
C14 C15 H15 119.8
C16 C15 H15 119.8
C15 C16 C11 121.2(9)
C15 C16 H16 119.4
C11 C16 H16 119.4
N1 C17 H17A 109.5
N1 C17 H17B 109.5
H17A C17 H17B 109.5
N1 C17 H17C 109.5
H17A C17 H17C 109.5
H17B C17 H17C 109.5
N2 C18 H18A 109.5
N2 C18 H18B 109.5
H18A C18 H18B 109.5
N2 C18 H18C 109.5
H18A C18 H18C 109.5
H18B C18 H18C 109.5

loop_
_geom_bond_atom_site_label_1
_geom_bond_atom_site_label_2
_geom_bond_distance
Pt1 C3 1.887(9)
Pt1 N2 2.037(7)
Pt1 N1 2.048(7)
Pt1 Cl1 2.393(2)
N1 C1 1.285(11)
N1 C17 1.453(10)
N2 C8 1.291(11)
N2 C18 1.437(11)
C1 C2 1.426(13)
C1 H1 0.9500
C2 C7 1.383(13)
C2 C3 1.421(12)
C3 C4 1.390(13)
C4 C5 1.408(13)
C4 C8 1.440(14)
C5 C6 1.396(17)
C5 H5 0.9500
C6 C7 1.390(16)
C6 C9 1.53(2)
C6 C9B 1.56(3)
C7 H7 0.9500
C8 H8 0.9500
C9 C10 1.33(3)
C9 H9 0.9500
C10 C11 1.507(18)
C10 H10 0.9500
C9B C10B 1.27(4)
C9B H9B 0.9500
C10B C11 1.59(3)
C10B H10B 0.9500
C11 C16 1.361(13)
C11 C12 1.365(15)
C12 C13 1.376(13)
C12 H12 0.9500
C13 C14 1.373(12)
C13 H13 0.9500
C14 C15 1.362(13)
C14 H14 0.9500
C15 C16 1.366(12)
C15 H15 0.9500
C16 H16 0.9500
C17 H17A 0.9800
C17 H17B 0.9800
C17 H17C 0.9800
C18 H18A 0.9800
C18 H18B 0.9800
C18 H18C 0.9800

loop_
_geom_torsion_atom_site_label_1
_geom_torsion_atom_site_label_2
_geom_torsion_atom_site_label_3
_geom_torsion_atom_site_label_4
_geom_torsion
C3 Pt1 N1 C1 -1.6(6)
N2 Pt1 N1 C1 -1.4(11)
Cl1 Pt1 N1 C1 175.9(5)
C3 Pt1 N1 C17 178.6(7)
N2 Pt1 N1 C17 178.7(6)
Cl1 Pt1 N1 C17 -3.9(6)
C3 Pt1 N2 C8 1.4(6)
N1 Pt1 N2 C8 1.2(11)
Cl1 Pt1 N2 C8 -176.1(6)
C3 Pt1 N2 C18 178.6(7)
N1 Pt1 N2 C18 178.5(7)
Cl1 Pt1 N2 C18 1.1(7)
C17 N1 C1 C2 -178.2(7)
Pt1 N1 C1 C2 1.9(10)
N1 C1 C2 C7 -179.4(9)
N1 C1 C2 C3 -1.2(11)
C7 C2 C3 C4 0.3(12)
C1 C2 C3 C4 -178.2(7)
C7 C2 C3 Pt1 178.2(6)
C1 C2 C3 Pt1 -0.3(9)
N2 Pt1 C3 C4 -1.0(6)
N1 Pt1 C3 C4 178.9(7)
Cl1 Pt1 C3 C4 81(7)
N2 Pt1 C3 C2 -179.0(6)
N1 Pt1 C3 C2 0.9(6)
Cl1 Pt1 C3 C2 -97(7)
C2 C3 C4 C5 -0.2(12)
Pt1 C3 C4 C5 -178.2(6)
C2 C3 C4 C8 178.5(7)
Pt1 C3 C4 C8 0.5(9)
C3 C4 C5 C6 -0.2(13)
C8 C4 C5 C6 -178.6(9)
C4 C5 C6 C7 0.7(15)
C4 C5 C6 C9 -176.2(11)
C4 C5 C6 C9B 170.4(11)
C3 C2 C7 C6 0.2(13)
C1 C2 C7 C6 178.2(9)
C5 C6 C7 C2 -0.6(15)
C9 C6 C7 C2 177.0(9)
C9B C6 C7 C2 -164.8(16)
C18 N2 C8 C4 -178.9(7)
Pt1 N2 C8 C4 -1.5(10)
C3 C4 C8 N2 0.7(11)
C5 C4 C8 N2 179.2(9)
C7 C6 C9 C10 157.0(13)
C5 C6 C9 C10 -26(2)
C9B C6 C9 C10 -2.9(16)
C6 C9 C10 C11 -178.8(10)
C7 C6 C9B C10B -21(3)
C5 C6 C9B C10B 173.0(18)
C9 C6 C9B C10B 9.7(17)
C6 C9B C10B C11 -175.2(14)
C9 C10 C11 C16 2(2)
C9 C10 C11 C12 -171.8(13)
C9 C10 C11 C10B 10.9(19)
C9B C10B C11 C16 169.9(18)
C9B C10B C11 C12 -8(3)
C9B C10B C11 C10 -4.1(15)
C16 C11 C12 C13 -0.6(13)
C10 C11 C12 C13 174.9(9)
C10B C11 C12 C13 177.2(16)
C11 C12 C13 C14 0.0(13)
C12 C13 C14 C15 0.9(13)
C13 C14 C15 C16 -1.3(14)
C14 C15 C16 C11 0.8(13)
C12 C11 C16 C15 0.2(13)
C10 C11 C16 C15 -173.5(11)
C10B C11 C16 C15 -178.3(11)
